data_7057431
loop_
_publ_author_name
'Haribabu, Jebiti'
'Tamizh, Manoharan Muthu'
'Balachandran, Chandrasekar'
'Arun, Yuvaraj'
'Bhuvanesh, Nattamai S. P.'
'Endo, Akira'
'Karvembu, Ramasamy'

_publ_section_title
;
 Synthesis, structures and mechanistic pathways of anticancer activity of
 palladium(ii) complexes with indole-3-carbaldehyde thiosemicarbazones
;
_journal_issue 13
_journal_name_full 'New Journal of Chemistry'
_journal_page_first 10818
_journal_paper_doi 10.1039/C7NJ03743K
_journal_volume 42
_journal_year 2018
_chemical_formula_moiety 'C34 H28 Cl N4 P Pd S'
_chemical_formula_sum 'C34 H28 Cl N4 P Pd S'
_chemical_formula_weight 697.48
_space_group_crystal_system monoclinic
_space_group_IT_number 7
_space_group_name_Hall 'P -2yc'
_space_group_name_H-M_alt 'P 1 c 1'
_symmetry_space_group_name_Hall 'P -2yc'
_symmetry_space_group_name_H-M 'P 1 c 1'
_atom_sites_solution_hydrogens geom
_audit_block_doi 10.5517/ccdc.csd.cc1ppjb7
_audit_creation_date 2014-06-03
_audit_creation_method
;
Olex2 1.2-beta
(compiled 2013.09.17 svn.r2790 for OlexSys, GUI svn.r4601)
;
_audit_update_record
;
2017-08-19 deposited with the CCDC.
2018-05-09 downloaded from the CCDC.
;
_cell_angle_alpha 90
_cell_angle_beta 96.909(2)
_cell_angle_gamma 90
_cell_formula_units_Z 2
_cell_length_a 10.0748(19)
_cell_length_b 11.326(2)
_cell_length_c 15.049(3)
_cell_measurement_reflns_used 9986
_cell_measurement_temperature 110.15
_cell_measurement_theta_max 27.343
_cell_measurement_theta_min 2.256
_cell_volume 1704.7(6)
_computing_data_reduction 'SAINT v8.27A (Bruker, 2012)'
_computing_molecular_graphics
;
O. V. Dolomanov, L. J. Bourhis, R. J. Gildea, J. A. K. Howard and H. Puschmann,
OLEX2: a complete structure solution, refinement and analysis program.
J. Appl. Cryst. (2009). 42, 339-341.
;
_computing_publication_material
;
O. V. Dolomanov, L. J. Bourhis, R. J. Gildea, J. A. K. Howard and H. Puschmann,
OLEX2: a complete structure solution, refinement and analysis program.
J. Appl. Cryst. (2009). 42, 339-341.
;
_computing_structure_refinement
;
SHELX, G.M. Sheldrick, Acta Cryst.
(2008). A64, 112-122
;
_diffrn_ambient_temperature 110.15
_diffrn_measured_fraction_theta_full 1.000
_diffrn_measured_fraction_theta_max 0.995
_diffrn_measurement_device_type 'Bruker APEX-II CCD'
_diffrn_measurement_method '\f and \w scans'
_diffrn_radiation_monochromator graphite
_diffrn_radiation_type MoK\a
_diffrn_radiation_wavelength 0.71073
_diffrn_reflns_av_R_equivalents 0.0144
_diffrn_reflns_av_unetI/netI 0.0219
_diffrn_reflns_Laue_measured_fraction_full 1.000
_diffrn_reflns_Laue_measured_fraction_max 0.995
_diffrn_reflns_limit_h_max 12
_diffrn_reflns_limit_h_min -12
_diffrn_reflns_limit_k_max 14
_diffrn_reflns_limit_k_min -14
_diffrn_reflns_limit_l_max 19
_diffrn_reflns_limit_l_min -19
_diffrn_reflns_number 18810
_diffrn_reflns_point_group_measured_fraction_full 0.997
_diffrn_reflns_point_group_measured_fraction_max 0.985
_diffrn_reflns_theta_full 25.242
_diffrn_reflns_theta_max 27.344
_diffrn_reflns_theta_min 1.798
_diffrn_standards_number 0
_exptl_absorpt_coefficient_mu 0.759
_exptl_absorpt_correction_T_max 0.7456
_exptl_absorpt_correction_T_min 0.5872
_exptl_absorpt_correction_type multi-scan
_exptl_absorpt_process_details
;
SADABS-2012/1 (Bruker,2012) was used for absorption correction.
wR2(int) was 0.0797 before and 0.0381 after correction.
The Ratio of minimum to maximum transmission is 0.7876.
The \l/2 correction factor is 0.0015.
;
_exptl_crystal_colour brown
_exptl_crystal_colour_primary brown
_exptl_crystal_density_diffrn 1.359
_exptl_crystal_description block
_exptl_crystal_F_000 708
_exptl_crystal_size_max 0.32
_exptl_crystal_size_mid 0.29
_exptl_crystal_size_min 0.07
_refine_diff_density_max 0.260
_refine_diff_density_min -0.235
_refine_diff_density_rms 0.038
_refine_ls_abs_structure_details
;
 Flack x determined using 3670 quotients [(I+)-(I-)]/[(I+)+(I-)]
 (Parsons and Flack (2004), Acta Cryst. A60, s61).
;
_refine_ls_abs_structure_Flack 0.007(5)
_refine_ls_extinction_method none
_refine_ls_goodness_of_fit_ref 1.043
_refine_ls_hydrogen_treatment constr
_refine_ls_matrix_type full
_refine_ls_number_parameters 379
_refine_ls_number_reflns 7602
_refine_ls_number_restraints 2
_refine_ls_restrained_S_all 1.043
_refine_ls_R_factor_all 0.0155
_refine_ls_R_factor_gt 0.0151
_refine_ls_shift/su_max 0.045
_refine_ls_shift/su_mean 0.001
_refine_ls_structure_factor_coef Fsqd
_refine_ls_weighting_details 'w=1/[\s^2^(Fo^2^)+(0.0205P)^2^+0.1473P] where P=(Fo^2^+2Fc^2^)/3'
_refine_ls_weighting_scheme calc
_refine_ls_wR_factor_gt 0.0396
_refine_ls_wR_factor_ref 0.0398
_reflns_Friedel_coverage 0.977
_reflns_Friedel_fraction_full 0.994
_reflns_Friedel_fraction_max 0.976
_reflns_number_gt 7505
_reflns_number_total 7602
_reflns_threshold_expression 'I > 2\s(I)'
_cod_data_source_file c7nj03743k2.cif
_cod_data_source_block inppd_sq
_cod_depositor_comments 'Adding full bibliography for 7057427--7057432.cif.'
_cod_database_code 7057431
_shelxl_version_number 2013-4
_shelx_space_group_comment
;
The symmetry employed for this shelxl refinement is uniquely defined
by the following loop, which should always be used as a source of
symmetry information in preference to the above space-group names.
They are only intended as comments.
;
_shelx_estimated_absorpt_t_max 0.949
_shelx_estimated_absorpt_t_min 0.793
_olex2_refinement_description
;
1. Fixed Uiso
 At 1.2 times of:
  All C(H) groups, All N(H) groups
2.a Aromatic/amide H refined with riding coordinates:
 N2(H2), N4(H4), C1(H1), C3(H3), C6(H6), C7(H7), C8(H8), C9(H9), C12(H12),
 C13(H13), C14(H14), C15(H15), C16(H16), C18(H18), C19(H19), C20(H20), C21(H21),
  C22(H22), C24(H24), C25(H25), C26(H26), C27(H27), C28(H28), C30(H30),
 C31(H31), C32(H32), C33(H33), C34(H34)
;

loop_
_space_group_symop_operation_xyz
'x, y, z'
'x, -y, z+1/2'

loop_
_atom_site_label
_atom_site_type_symbol
_atom_site_fract_x
_atom_site_fract_y
_atom_site_fract_z
_atom_site_U_iso_or_equiv
_atom_site_adp_type
_atom_site_occupancy
_atom_site_site_symmetry_order
_atom_site_calc_flag
_atom_site_refinement_flags_posn
_atom_site_refinement_flags_adp
Pd1 Pd -0.00197(2) 0.29712(2) 0.49919(2) 0.01422(4) Uani 1 1 d . .
Cl1 Cl -0.20592(7) 0.29121(5) 0.56202(5) 0.02073(15) Uani 1 1 d . .
S1 S 0.18506(7) 0.30688(5) 0.43354(5) 0.01789(15) Uani 1 1 d . .
P1 P 0.07073(6) 0.42567(5) 0.60908(4) 0.01453(11) Uani 1 1 d . .
N1 N -0.05650(19) 0.17517(16) 0.39831(12) 0.0180(4) Uani 1 1 d . .
N2 N -0.2448(2) -0.11020(18) 0.22345(15) 0.0261(4) Uani 1 1 d . .
H2 H -0.2334 -0.1501 0.1748 0.031 Uiso 1 1 calc R U
N3 N 0.02939(19) 0.14529(17) 0.33600(12) 0.0200(4) Uani 1 1 d . .
N4 N 0.2409(2) 0.18086(18) 0.29719(14) 0.0247(4) Uani 1 1 d . .
H4 H 0.3177 0.2161 0.3139 0.030 Uiso 1 1 calc R U
C1 C -0.1670(2) 0.11587(19) 0.39374(15) 0.0205(4) Uani 1 1 d . .
H1 H -0.2248 0.1369 0.4366 0.025 Uiso 1 1 calc R U
C2 C -0.2147(2) 0.02323(19) 0.33344(15) 0.0208(4) Uani 1 1 d . .
C3 C -0.1683(2) -0.0191(2) 0.25679(16) 0.0236(5) Uani 1 1 d . .
H3 H -0.0936 0.0115 0.2313 0.028 Uiso 1 1 calc R U
C4 C -0.3436(2) -0.1312(2) 0.27726(17) 0.0259(5) Uani 1 1 d . .
C5 C -0.3290(2) -0.0482(2) 0.34683(17) 0.0231(5) Uani 1 1 d . .
C6 C -0.4441(3) -0.2161(3) 0.2697(2) 0.0407(7) Uani 1 1 d . .
H6 H -0.4523 -0.2719 0.2222 0.049 Uiso 1 1 calc R U
C7 C -0.5304(3) -0.2164(3) 0.3328(3) 0.0502(9) Uani 1 1 d . .
H7 H -0.6000 -0.2734 0.3293 0.060 Uiso 1 1 calc R U
C8 C -0.5181(3) -0.1339(3) 0.4029(2) 0.0452(7) Uani 1 1 d . .
H8 H -0.5798 -0.1361 0.4459 0.054 Uiso 1 1 calc R U
C9 C -0.4192(3) -0.0504(2) 0.41059(18) 0.0304(5) Uani 1 1 d . .
H9 H -0.4119 0.0051 0.4583 0.036 Uiso 1 1 calc R U
C10 C 0.1417(2) 0.20139(18) 0.34896(15) 0.0187(4) Uani 1 1 d . .
C11 C 0.2352(2) 0.1097(2) 0.21988(17) 0.0243(5) Uani 1 1 d . .
C12 C 0.3514(3) 0.0508(2) 0.20310(19) 0.0336(6) Uani 1 1 d . .
H12 H 0.4297 0.0548 0.2451 0.040 Uiso 1 1 calc R U
C13 C 0.3520(3) -0.0138(3) 0.1249(2) 0.0441(8) Uani 1 1 d . .
H13 H 0.4310 -0.0539 0.1135 0.053 Uiso 1 1 calc R U
C14 C 0.2383(3) -0.0205(2) 0.06278(19) 0.0417(7) Uani 1 1 d . .
H14 H 0.2394 -0.0647 0.0092 0.050 Uiso 1 1 calc R U
C15 C 0.1240(3) 0.0376(2) 0.07986(18) 0.0358(6) Uani 1 1 d . .
H15 H 0.0459 0.0331 0.0378 0.043 Uiso 1 1 calc R U
C16 C 0.1218(3) 0.1027(2) 0.15806(16) 0.0261(5) Uani 1 1 d . .
H16 H 0.0424 0.1425 0.1691 0.031 Uiso 1 1 calc R U
C17 C 0.2348(2) 0.49129(19) 0.60532(13) 0.0162(4) Uani 1 1 d . .
C18 C 0.2546(2) 0.6132(2) 0.60354(15) 0.0218(5) Uani 1 1 d . .
H18 H 0.1815 0.6655 0.6065 0.026 Uiso 1 1 calc R U
C19 C 0.3814(3) 0.6577(2) 0.59740(18) 0.0319(6) Uani 1 1 d . .
H19 H 0.3951 0.7407 0.5960 0.038 Uiso 1 1 calc R U
C20 C 0.4876(3) 0.5822(3) 0.59334(18) 0.0349(6) Uani 1 1 d . .
H20 H 0.5737 0.6133 0.5875 0.042 Uiso 1 1 calc R U
C21 C 0.4697(2) 0.4613(3) 0.59765(16) 0.0297(5) Uani 1 1 d . .
H21 H 0.5436 0.4096 0.5961 0.036 Uiso 1 1 calc R U
C22 C 0.3443(2) 0.4162(2) 0.60425(15) 0.0224(5) Uani 1 1 d . .
H22 H 0.3323 0.3332 0.6081 0.027 Uiso 1 1 calc R U
C23 C 0.0926(2) 0.35836(19) 0.71896(14) 0.0173(4) Uani 1 1 d . .
C24 C 0.1427(3) 0.4267(2) 0.79276(15) 0.0233(5) Uani 1 1 d . .
H24 H 0.1601 0.5084 0.7853 0.028 Uiso 1 1 calc R U
C25 C 0.1670(3) 0.3757(2) 0.87662(15) 0.0276(5) Uani 1 1 d . .
H25 H 0.1998 0.4227 0.9268 0.033 Uiso 1 1 calc R U
C26 C 0.1437(3) 0.2561(2) 0.88777(16) 0.0268(5) Uani 1 1 d . .
H26 H 0.1582 0.2218 0.9457 0.032 Uiso 1 1 calc R U
C27 C 0.0992(3) 0.1871(2) 0.81437(17) 0.0246(5) Uani 1 1 d . .
H27 H 0.0868 0.1047 0.8216 0.030 Uiso 1 1 calc R U
C28 C 0.0727(2) 0.2381(2) 0.73014(15) 0.0206(4) Uani 1 1 d . .
H28 H 0.0408 0.1906 0.6800 0.025 Uiso 1 1 calc R U
C29 C -0.0424(2) 0.55126(18) 0.60786(15) 0.0184(4) Uani 1 1 d . .
C30 C -0.0808(2) 0.6031(2) 0.52523(17) 0.0269(5) Uani 1 1 d . .
H30 H -0.0519 0.5698 0.4729 0.032 Uiso 1 1 calc R U
C31 C -0.1616(3) 0.7037(2) 0.5182(2) 0.0340(6) Uani 1 1 d . .
H31 H -0.1869 0.7393 0.4616 0.041 Uiso 1 1 calc R U
C32 C -0.2039(3) 0.7505(2) 0.5940(2) 0.0325(6) Uani 1 1 d . .
H32 H -0.2571 0.8200 0.5898 0.039 Uiso 1 1 calc R U
C33 C -0.1701(3) 0.6980(2) 0.6758(2) 0.0322(6) Uani 1 1 d . .
H33 H -0.2026 0.7298 0.7274 0.039 Uiso 1 1 calc R U
C34 C -0.0886(2) 0.5984(2) 0.68354(18) 0.0260(5) Uani 1 1 d . .
H34 H -0.0647 0.5629 0.7404 0.031 Uiso 1 1 calc R U

loop_
_atom_site_aniso_label
_atom_site_aniso_U_11
_atom_site_aniso_U_22
_atom_site_aniso_U_33
_atom_site_aniso_U_23
_atom_site_aniso_U_13
_atom_site_aniso_U_12
Pd1 0.01876(7) 0.01155(7) 0.01318(7) -0.00032(7) 0.00533(5) -0.00081(7)
Cl1 0.0226(3) 0.0202(3) 0.0210(3) 0.0006(2) 0.0093(3) 0.0009(2)
S1 0.0215(3) 0.0155(3) 0.0178(3) -0.0026(2) 0.0074(3) -0.0032(2)
P1 0.0184(2) 0.0124(2) 0.0135(2) 0.00006(19) 0.00515(19) 0.0003(2)
N1 0.0239(9) 0.0150(8) 0.0162(9) -0.0006(7) 0.0071(7) -0.0002(7)
N2 0.0253(10) 0.0247(10) 0.0292(11) -0.0125(9) 0.0069(8) -0.0037(8)
N3 0.0254(10) 0.0176(9) 0.0183(9) -0.0031(7) 0.0082(7) -0.0009(8)
N4 0.0254(10) 0.0262(10) 0.0245(10) -0.0065(8) 0.0111(8) -0.0028(8)
C1 0.0248(11) 0.0193(11) 0.0186(11) -0.0018(9) 0.0079(9) -0.0024(9)
C2 0.0235(11) 0.0175(10) 0.0222(11) -0.0008(9) 0.0056(9) -0.0015(8)
C3 0.0241(11) 0.0210(11) 0.0269(12) -0.0052(9) 0.0079(9) -0.0023(9)
C4 0.0247(12) 0.0237(12) 0.0300(13) -0.0047(10) 0.0058(10) -0.0036(9)
C5 0.0235(11) 0.0204(11) 0.0253(12) -0.0004(10) 0.0029(9) -0.0030(9)
C6 0.0395(16) 0.0355(15) 0.0481(18) -0.0167(13) 0.0099(13) -0.0146(12)
C7 0.0459(18) 0.0425(17) 0.065(2) -0.0140(15) 0.0190(16) -0.0295(14)
C8 0.0446(16) 0.0505(19) 0.0443(17) -0.0063(14) 0.0208(14) -0.0202(14)
C9 0.0328(13) 0.0314(13) 0.0284(13) -0.0041(10) 0.0095(10) -0.0087(11)
C10 0.0247(11) 0.0153(10) 0.0170(11) 0.0005(8) 0.0057(9) 0.0003(8)
C11 0.0375(13) 0.0157(10) 0.0228(12) -0.0011(9) 0.0159(10) 0.0010(9)
C12 0.0408(15) 0.0308(14) 0.0318(14) -0.0020(11) 0.0153(12) 0.0093(11)
C13 0.064(2) 0.0285(15) 0.0452(18) -0.0015(13) 0.0279(16) 0.0141(14)
C14 0.077(2) 0.0233(13) 0.0294(14) -0.0104(11) 0.0254(15) -0.0085(14)
C15 0.0578(18) 0.0275(13) 0.0238(13) -0.0034(10) 0.0127(12) -0.0170(12)
C16 0.0355(13) 0.0201(11) 0.0244(12) -0.0016(9) 0.0112(10) -0.0058(10)
C17 0.0214(10) 0.0188(10) 0.0087(9) 0.0013(8) 0.0031(8) -0.0026(8)
C18 0.0263(11) 0.0201(11) 0.0188(10) -0.0006(9) 0.0019(9) -0.0019(9)
C19 0.0347(14) 0.0290(13) 0.0319(13) -0.0027(11) 0.0030(11) -0.0156(11)
C20 0.0249(12) 0.0493(17) 0.0303(14) -0.0008(12) 0.0020(10) -0.0162(12)
C21 0.0209(11) 0.0476(16) 0.0202(12) -0.0001(11) 0.0008(9) 0.0014(11)
C22 0.0223(11) 0.0264(12) 0.0186(11) 0.0031(9) 0.0026(9) 0.0003(9)
C23 0.0215(10) 0.0179(10) 0.0136(9) 0.0016(8) 0.0076(8) 0.0021(8)
C24 0.0387(14) 0.0150(11) 0.0171(11) -0.0001(8) 0.0068(9) 0.0017(10)
C25 0.0451(14) 0.0239(12) 0.0146(11) -0.0002(9) 0.0066(10) 0.0040(11)
C26 0.0361(14) 0.0271(13) 0.0181(12) 0.0055(10) 0.0068(10) 0.0059(11)
C27 0.0313(13) 0.0179(11) 0.0253(12) 0.0052(9) 0.0062(10) -0.0013(9)
C28 0.0256(11) 0.0169(11) 0.0202(11) -0.0009(9) 0.0059(9) 0.0000(9)
C29 0.0182(10) 0.0128(9) 0.0246(11) -0.0015(8) 0.0045(8) -0.0004(8)
C30 0.0295(13) 0.0237(12) 0.0282(12) 0.0029(10) 0.0058(10) 0.0051(9)
C31 0.0312(13) 0.0286(14) 0.0412(16) 0.0103(11) 0.0006(12) 0.0051(10)
C32 0.0214(12) 0.0164(12) 0.0582(18) -0.0060(12) -0.0005(11) 0.0047(10)
C33 0.0259(13) 0.0277(14) 0.0430(16) -0.0153(11) 0.0046(11) 0.0037(10)
C34 0.0262(12) 0.0233(12) 0.0288(13) -0.0064(10) 0.0046(10) 0.0029(10)

loop_
_atom_type_symbol
_atom_type_description
_atom_type_scat_dispersion_real
_atom_type_scat_dispersion_imag
_atom_type_scat_source
C C 0.0033 0.0016 'International Tables Vol C Tables 4.2.6.8 and 6.1.1.4'
H H 0.0000 0.0000 'International Tables Vol C Tables 4.2.6.8 and 6.1.1.4'
Cl Cl 0.1484 0.1585 'International Tables Vol C Tables 4.2.6.8 and 6.1.1.4'
N N 0.0061 0.0033 'International Tables Vol C Tables 4.2.6.8 and 6.1.1.4'
P P 0.1023 0.0942 'International Tables Vol C Tables 4.2.6.8 and 6.1.1.4'
Pd Pd -0.9988 1.0072 'International Tables Vol C Tables 4.2.6.8 and 6.1.1.4'
S S 0.1246 0.1234 'International Tables Vol C Tables 4.2.6.8 and 6.1.1.4'

loop_
_geom_angle_atom_site_label_1
_geom_angle_atom_site_label_2
_geom_angle_atom_site_label_3
_geom_angle
S1 Pd1 Cl1 177.06(3)
S1 Pd1 P1 94.33(2)
P1 Pd1 Cl1 86.92(2)
N1 Pd1 Cl1 96.16(6)
N1 Pd1 S1 82.68(5)
N1 Pd1 P1 176.39(6)
C10 S1 Pd1 97.87(8)
C17 P1 Pd1 117.16(7)
C17 P1 C29 104.51(10)
C23 P1 Pd1 112.99(7)
C23 P1 C17 100.90(10)
C23 P1 C29 110.21(10)
C29 P1 Pd1 110.41(7)
N3 N1 Pd1 121.52(14)
C1 N1 Pd1 122.27(15)
C1 N1 N3 115.99(18)
C3 N2 H2 125.2
C3 N2 C4 109.6(2)
C4 N2 H2 125.2
C10 N3 N1 112.51(18)
C10 N4 H4 116.2
C10 N4 C11 127.7(2)
C11 N4 H4 116.2
N1 C1 H1 115.3
N1 C1 C2 129.4(2)
C2 C1 H1 115.3
C1 C2 C5 122.4(2)
C3 C2 C1 131.4(2)
C3 C2 C5 106.1(2)
N2 C3 C2 109.9(2)
N2 C3 H3 125.0
C2 C3 H3 125.0
N2 C4 C5 107.8(2)
N2 C4 C6 129.9(2)
C6 C4 C5 122.3(2)
C4 C5 C2 106.6(2)
C9 C5 C2 134.5(2)
C9 C5 C4 118.8(2)
C4 C6 H6 121.2
C7 C6 C4 117.6(3)
C7 C6 H6 121.2
C6 C7 H7 119.4
C6 C7 C8 121.1(3)
C8 C7 H7 119.4
C7 C8 H8 119.3
C9 C8 C7 121.4(3)
C9 C8 H8 119.3
C5 C9 H9 120.6
C8 C9 C5 118.7(2)
C8 C9 H9 120.6
N3 C10 S1 125.40(18)
N3 C10 N4 121.3(2)
N4 C10 S1 113.24(17)
C12 C11 N4 118.1(2)
C16 C11 N4 122.3(2)
C16 C11 C12 119.5(2)
C11 C12 H12 120.2
C13 C12 C11 119.6(3)
C13 C12 H12 120.2
C12 C13 H13 119.6
C12 C13 C14 120.9(3)
C14 C13 H13 119.6
C13 C14 H14 120.4
C15 C14 C13 119.2(2)
C15 C14 H14 120.4
C14 C15 H15 119.7
C14 C15 C16 120.7(3)
C16 C15 H15 119.7
C11 C16 C15 120.1(2)
C11 C16 H16 119.9
C15 C16 H16 119.9
C18 C17 P1 122.50(16)
C22 C17 P1 118.30(17)
C22 C17 C18 119.2(2)
C17 C18 H18 120.1
C19 C18 C17 119.7(2)
C19 C18 H18 120.1
C18 C19 H19 119.9
C20 C19 C18 120.3(2)
C20 C19 H19 119.9
C19 C20 H20 119.8
C19 C20 C21 120.4(2)
C21 C20 H20 119.8
C20 C21 H21 120.1
C22 C21 C20 119.8(2)
C22 C21 H21 120.1
C17 C22 H22 119.7
C21 C22 C17 120.5(2)
C21 C22 H22 119.7
C24 C23 P1 119.03(17)
C28 C23 P1 121.32(16)
C28 C23 C24 119.37(19)
C23 C24 H24 120.0
C25 C24 C23 120.1(2)
C25 C24 H24 120.0
C24 C25 H25 119.9
C24 C25 C26 120.3(2)
C26 C25 H25 119.9
C25 C26 H26 120.1
C27 C26 C25 119.9(2)
C27 C26 H26 120.1
C26 C27 H27 119.9
C26 C27 C28 120.1(2)
C28 C27 H27 119.9
C23 C28 H28 119.9
C27 C28 C23 120.2(2)
C27 C28 H28 119.9
C30 C29 P1 116.50(17)
C30 C29 C34 119.2(2)
C34 C29 P1 124.29(18)
C29 C30 H30 119.7
C29 C30 C31 120.7(2)
C31 C30 H30 119.7
C30 C31 H31 120.4
C32 C31 C30 119.3(3)
C32 C31 H31 120.4
C31 C32 H32 119.7
C31 C32 C33 120.6(2)
C33 C32 H32 119.7
C32 C33 H33 119.8
C32 C33 C34 120.5(3)
C34 C33 H33 119.8
C29 C34 C33 119.7(2)
C29 C34 H34 120.1
C33 C34 H34 120.1

loop_
_geom_bond_atom_site_label_1
_geom_bond_atom_site_label_2
_geom_bond_distance
Pd1 Cl1 2.3639(8)
Pd1 S1 2.2331(8)
Pd1 P1 2.2582(6)
Pd1 N1 2.0770(19)
S1 C10 1.762(2)
P1 C17 1.819(2)
P1 C23 1.810(2)
P1 C29 1.822(2)
N1 N3 1.392(3)
N1 C1 1.294(3)
N2 H2 0.8800
N2 C3 1.349(3)
N2 C4 1.377(3)
N3 C10 1.292(3)
N4 H4 0.8800
N4 C10 1.359(3)
N4 C11 1.411(3)
C1 H1 0.9500
C1 C2 1.432(3)
C2 C3 1.381(3)
C2 C5 1.442(3)
C3 H3 0.9500
C4 C5 1.401(3)
C4 C6 1.391(4)
C5 C9 1.399(3)
C6 H6 0.9500
C6 C7 1.362(5)
C7 H7 0.9500
C7 C8 1.404(4)
C8 H8 0.9500
C8 C9 1.369(4)
C9 H9 0.9500
C11 C12 1.398(3)
C11 C16 1.386(4)
C12 H12 0.9500
C12 C13 1.386(4)
C13 H13 0.9500
C13 C14 1.390(5)
C14 H14 0.9500
C14 C15 1.377(4)
C15 H15 0.9500
C15 C16 1.392(3)
C16 H16 0.9500
C17 C18 1.396(3)
C17 C22 1.395(3)
C18 H18 0.9500
C18 C19 1.387(3)
C19 H19 0.9500
C19 C20 1.377(4)
C20 H20 0.9500
C20 C21 1.384(4)
C21 H21 0.9500
C21 C22 1.377(3)
C22 H22 0.9500
C23 C24 1.398(3)
C23 C28 1.390(3)
C24 H24 0.9500
C24 C25 1.383(3)
C25 H25 0.9500
C25 C26 1.388(4)
C26 H26 0.9500
C26 C27 1.383(4)
C27 H27 0.9500
C27 C28 1.389(3)
C28 H28 0.9500
C29 C30 1.387(3)
C29 C34 1.388(3)
C30 H30 0.9500
C30 C31 1.397(3)
C31 H31 0.9500
C31 C32 1.371(4)
C32 H32 0.9500
C32 C33 1.372(4)
C33 H33 0.9500
C33 C34 1.392(3)
C34 H34 0.9500

loop_
_geom_torsion_atom_site_label_1
_geom_torsion_atom_site_label_2
_geom_torsion_atom_site_label_3
_geom_torsion_atom_site_label_4
_geom_torsion
Pd1 S1 C10 N3 1.7(2)
Pd1 S1 C10 N4 -176.94(15)
Pd1 P1 C17 C18 123.39(16)
Pd1 P1 C17 C22 -56.64(18)
Pd1 P1 C23 C24 177.29(16)
Pd1 P1 C23 C28 3.40(19)
Pd1 P1 C29 C30 -47.19(19)
Pd1 P1 C29 C34 134.36(18)
Pd1 N1 N3 C10 -0.2(3)
Pd1 N1 C1 C2 -174.82(19)
P1 C17 C18 C19 -177.66(18)
P1 C17 C22 C21 177.28(18)
P1 C23 C24 C25 -176.56(19)
P1 C23 C28 C27 175.45(18)
P1 C29 C30 C31 -176.54(19)
P1 C29 C34 C33 177.09(19)
N1 N3 C10 S1 -1.2(3)
N1 N3 C10 N4 177.39(19)
N1 C1 C2 C3 -9.9(4)
N1 C1 C2 C5 168.8(2)
N2 C4 C5 C2 -0.9(3)
N2 C4 C5 C9 179.4(2)
N2 C4 C6 C7 -179.5(3)
N3 N1 C1 C2 -0.1(3)
N4 C11 C12 C13 -175.9(2)
N4 C11 C16 C15 175.7(2)
C1 N1 N3 C10 -174.93(19)
C1 C2 C3 N2 178.5(2)
C1 C2 C5 C4 -178.2(2)
C1 C2 C5 C9 1.5(4)
C2 C5 C9 C8 -179.3(3)
C3 N2 C4 C5 0.8(3)
C3 N2 C4 C6 -179.4(3)
C3 C2 C5 C4 0.8(3)
C3 C2 C5 C9 -179.6(3)
C4 N2 C3 C2 -0.3(3)
C4 C5 C9 C8 0.3(4)
C4 C6 C7 C8 0.0(5)
C5 C2 C3 N2 -0.3(3)
C5 C4 C6 C7 0.3(5)
C6 C4 C5 C2 179.3(3)
C6 C4 C5 C9 -0.5(4)
C6 C7 C8 C9 -0.1(6)
C7 C8 C9 C5 -0.1(5)
C10 N4 C11 C12 -147.3(2)
C10 N4 C11 C16 36.8(4)
C11 N4 C10 S1 -174.32(19)
C11 N4 C10 N3 6.9(4)
C11 C12 C13 C14 0.0(4)
C12 C11 C16 C15 -0.1(3)
C12 C13 C14 C15 -0.2(4)
C13 C14 C15 C16 0.2(4)
C14 C15 C16 C11 -0.1(4)
C16 C11 C12 C13 0.1(4)
C17 P1 C23 C24 51.4(2)
C17 P1 C23 C28 -122.52(18)
C17 P1 C29 C30 79.63(19)
C17 P1 C29 C34 -98.8(2)
C17 C18 C19 C20 -0.2(4)
C18 C17 C22 C21 -2.7(3)
C18 C19 C20 C21 -1.7(4)
C19 C20 C21 C22 1.3(4)
C20 C21 C22 C17 0.9(4)
C22 C17 C18 C19 2.4(3)
C23 P1 C17 C18 -113.53(18)
C23 P1 C17 C22 66.44(18)
C23 P1 C29 C30 -172.71(17)
C23 P1 C29 C34 8.8(2)
C23 C24 C25 C26 0.9(4)
C24 C23 C28 C27 1.6(3)
C24 C25 C26 C27 1.7(4)
C25 C26 C27 C28 -2.6(4)
C26 C27 C28 C23 1.0(4)
C28 C23 C24 C25 -2.6(3)
C29 P1 C17 C18 0.9(2)
C29 P1 C17 C22 -179.15(16)
C29 P1 C23 C24 -58.7(2)
C29 P1 C23 C28 127.44(17)
C29 C30 C31 C32 -0.6(4)
C30 C29 C34 C33 -1.3(4)
C30 C31 C32 C33 -1.5(4)
C31 C32 C33 C34 2.1(4)
C32 C33 C34 C29 -0.7(4)
C34 C29 C30 C31 2.0(4)
